data_1506706
loop_
_publ_author_name
'Ramirez, Armando'
'Woerpel, K. A.'

_publ_section_title
;
 Synthesis of 1,2-dioxolanes by annulation reactions of peroxycarbenium
 ions with alkenes.
;
_journal_issue 21
_journal_name_full 'Organic letters'
_journal_page_first 4617
_journal_page_last 4620
_journal_paper_doi 10.1021/ol051703u
_journal_volume 7
_journal_year 2005
_chemical_formula_sum 'C18 H34 O3'
_chemical_formula_weight 298.45
_chemical_name_systematic ?
_space_group_IT_number 14
_symmetry_cell_setting monoclinic
_symmetry_space_group_name_Hall '-P 2ybc'
_symmetry_space_group_name_H-M 'P 1 21/c 1'
_atom_sites_solution_hydrogens mixed
_atom_sites_solution_primary direct
_atom_sites_solution_secondary difmap
_audit_creation_method SHELXTL
_cell_angle_alpha 90.00
_cell_angle_beta 100.580(7)
_cell_angle_gamma 90.00
_cell_formula_units_Z 4
_cell_length_a 28.310(11)
_cell_length_b 6.229(2)
_cell_length_c 10.339(4)
_cell_measurement_temperature 163(2)
_cell_volume 1792.2(11)
_computing_cell_refinement 'Bruker SMART/SAINT'
_computing_data_collection 'Bruker SMART'
_computing_data_reduction 'Bruker SAINT'
_computing_molecular_graphics 'Bruker SHELXTL'
_computing_publication_material 'Bruker SHELXTL'
_computing_structure_refinement 'Bruker SHELXTL'
_computing_structure_solution 'Bruker SHELXTL'
_diffrn_ambient_temperature 163(2)
_diffrn_measured_fraction_theta_full 0.992
_diffrn_measured_fraction_theta_max 0.992
_diffrn_measurement_device_type 'CCD area detector'
_diffrn_measurement_method 'phi and omega scans'
_diffrn_radiation_monochromator graphite
_diffrn_radiation_source 'normal-focus sealed tube'
_diffrn_radiation_type MoK\a
_diffrn_radiation_wavelength 0.71073
_diffrn_reflns_av_R_equivalents 0.0768
_diffrn_reflns_av_sigmaI/netI 0.0678
_diffrn_reflns_limit_h_max 33
_diffrn_reflns_limit_h_min -33
_diffrn_reflns_limit_k_max 7
_diffrn_reflns_limit_k_min -7
_diffrn_reflns_limit_l_max 12
_diffrn_reflns_limit_l_min -12
_diffrn_reflns_number 14089
_diffrn_reflns_theta_full 24.71
_diffrn_reflns_theta_max 24.71
_diffrn_reflns_theta_min 1.46
_diffrn_standards_decay_% '< 1.0'
_diffrn_standards_interval_count 'initial 50 frames recollected'
_diffrn_standards_number '50 frames'
_exptl_absorpt_coefficient_mu 0.073
_exptl_absorpt_correction_T_max 0.9906
_exptl_absorpt_correction_T_min 0.9806
_exptl_absorpt_correction_type multi-scan
_exptl_absorpt_process_details 'Bruker SADABS'
_exptl_crystal_colour colorless
_exptl_crystal_density_diffrn 1.106
_exptl_crystal_density_meas ?
_exptl_crystal_density_method 'not measured'
_exptl_crystal_description irregular
_exptl_crystal_F_000 664
_exptl_crystal_size_max 0.27
_exptl_crystal_size_mid 0.19
_exptl_crystal_size_min 0.13
_refine_diff_density_max 0.360
_refine_diff_density_min -0.209
_refine_diff_density_rms 0.059
_refine_ls_extinction_coef 0.010(2)
_refine_ls_extinction_expression Fc^*^=kFc[1+0.001xFc^2^\l^3^/sin(2\q)]^-1/4^
_refine_ls_extinction_method SHELXTL
_refine_ls_goodness_of_fit_ref 1.049
_refine_ls_hydrogen_treatment mixed
_refine_ls_matrix_type full
_refine_ls_number_parameters 337
_refine_ls_number_reflns 3031
_refine_ls_number_restraints 9
_refine_ls_restrained_S_all 1.047
_refine_ls_R_factor_all 0.1155
_refine_ls_R_factor_gt 0.0666
_refine_ls_shift/su_max 0.000
_refine_ls_shift/su_mean 0.000
_refine_ls_structure_factor_coef Fsqd
_refine_ls_weighting_details 'calc w=1/[\s^2^(Fo^2^)+(0.0777P)^2^+2.2945P] where P=(Fo^2^+2Fc^2^)/3'
_refine_ls_weighting_scheme calc
_refine_ls_wR_factor_gt 0.1615
_refine_ls_wR_factor_ref 0.1891
_reflns_number_gt 1912
_reflns_number_total 3031
_reflns_threshold_expression >2sigma(I)
_cod_data_source_file ol051703usi20050719_082543.cif
_cod_data_source_block kaw63
_cod_depositor_comments
;
The following automatic conversions were performed:

'_symmetry_cell_setting' value 'Monoclinic' changed to 'monoclinic'
according to /home/saulius/struct/CIF-dictionaries/cif_core.dic
dictionary named 'cif_core.dic' version 2.4.1 from 2010-06-29.

Automatic conversion script
Id: cif_fix_values 1715 2011-07-08 13:25:40Z adriana 

The following automatic conversions were performed:

'_exptl_crystal_density_meas' value 'n/a' was changed to '?' - the
value is perceived as not measured.

Automatic conversion script
Id: cif_fix_values 3008 2015-01-20 13:52:24Z robertas 

The following automatic conversions were performed:

'_atom_sites_solution_hydrogens' value 'difmap & geom' was changed to
'mixed'.

Automatic conversion script
Id: cif_fix_values 6452 2018-10-05 10:23:21Z andrius 
;
_cod_original_sg_symbol_H-M P2(1)/c
_cod_database_code 1506706

loop_
_symmetry_equiv_pos_as_xyz
'x, y, z'
'-x, y+1/2, -z+1/2'
'-x, -y, -z'
'x, -y-1/2, z-1/2'

loop_
_atom_site_label
_atom_site_type_symbol
_atom_site_fract_x
_atom_site_fract_y
_atom_site_fract_z
_atom_site_U_iso_or_equiv
_atom_site_adp_type
_atom_site_occupancy
_atom_site_symmetry_multiplicity
_atom_site_calc_flag
_atom_site_refinement_flags
O1 O 0.25263(8) 0.6780(4) 0.5601(2) 0.0302(6) Uani 1 1 d .
O2 O 0.20146(8) 0.6345(4) 0.5170(2) 0.0308(6) Uani 1 1 d .
C1 C 0.26585(12) 0.5354(5) 0.6721(3) 0.0246(8) Uani 1 1 d .
C2 C 0.30955(12) 0.6401(5) 0.7562(3) 0.0273(8) Uani 1 1 d .
C3 C 0.35337(13) 0.6388(5) 0.6897(3) 0.0273(8) Uani 1 1 d .
C4 C 0.36646(12) 0.4101(5) 0.6529(3) 0.0243(8) Uani 1 1 d .
C5 C 0.32302(12) 0.3144(6) 0.5626(3) 0.0279(8) Uani 1 1 d .
C6 C 0.27805(13) 0.3145(5) 0.6252(4) 0.0276(8) Uani 1 1 d .
C7 C 0.22091(12) 0.5307(6) 0.7364(3) 0.0273(8) Uani 1 1 d .
C8 C 0.18190(12) 0.6448(5) 0.6377(3) 0.0284(8) Uani 1 1 d .
C9 C 0.17765(15) 0.8809(6) 0.6739(4) 0.0349(9) Uani 1 1 d .
C10 C 0.13455(13) 0.5249(5) 0.5963(4) 0.0308(8) Uani 1 1 d .
C11 C 0.41455(12) 0.3944(5) 0.6025(3) 0.0256(8) Uani 1 1 d .
C12 C 0.41314(15) 0.5247(6) 0.4750(4) 0.0314(9) Uani 1 1 d .
C13 C 0.45564(14) 0.4748(7) 0.7060(4) 0.0362(9) Uani 1 1 d .
C14 C 0.42493(15) 0.1580(6) 0.5739(4) 0.0333(9) Uani 1 1 d .
C15 C 0.09653(13) 0.5144(6) 0.6863(4) 0.0371(9) Uani 1 1 d .
C16 C 0.11888(15) 0.4496(7) 0.8258(5) 0.0447(11) Uani 1 1 d D
C17 C 0.06001(17) 0.3420(7) 0.6285(6) 0.0584(14) Uani 1 1 d D
C18 C 0.06933(16) 0.7280(6) 0.6881(5) 0.0500(12) Uani 1 1 d D
O3 O 0.0806(3) 0.3939(12) 0.8960(8) 0.0344(18) Uani 0.33 1 d P
H3C H 0.0732 0.5021 0.9366 0.052 Uiso 0.33 1 calc PR
O4 O 0.0375(3) 0.3888(14) 0.5276(7) 0.0270(19) Uani 0.33 1 d P
H4B H 0.0139 0.4635 0.5390 0.041 Uiso 0.33 1 calc PR
O5 O 0.0496(3) 0.7903(11) 0.5366(7) 0.0302(17) Uani 0.33 1 d P
H5C H 0.0405 0.6787 0.4936 0.045 Uiso 0.33 1 calc PR
H2A H 0.3151(13) 0.551(6) 0.841(4) 0.043(10) Uiso 1 1 d .
H2B H 0.2985(12) 0.791(6) 0.776(3) 0.036(10) Uiso 1 1 d .
H3A H 0.3453(12) 0.724(6) 0.605(3) 0.031(9) Uiso 1 1 d .
H3B H 0.3806(13) 0.709(6) 0.751(4) 0.040(10) Uiso 1 1 d .
H4A H 0.3720(10) 0.324(5) 0.739(3) 0.019(8) Uiso 1 1 d .
H5A H 0.3296(12) 0.162(6) 0.537(3) 0.033(9) Uiso 1 1 d .
H5B H 0.3137(12) 0.404(6) 0.474(3) 0.035(10) Uiso 1 1 d .
H6A H 0.2470(13) 0.257(6) 0.565(4) 0.040(10) Uiso 1 1 d .
H6B H 0.2839(13) 0.215(6) 0.706(4) 0.039(10) Uiso 1 1 d .
H7A H 0.2264(12) 0.603(6) 0.819(4) 0.031(9) Uiso 1 1 d .
H7B H 0.2097(14) 0.377(7) 0.747(4) 0.052(11) Uiso 1 1 d .
H9A H 0.1702(13) 0.899(6) 0.762(4) 0.038(10) Uiso 1 1 d .
H9B H 0.2101(14) 0.940(6) 0.678(4) 0.039(10) Uiso 1 1 d .
H9C H 0.1541(15) 0.964(7) 0.608(4) 0.054(12) Uiso 1 1 d .
H10A H 0.1449(11) 0.367(6) 0.583(3) 0.030(9) Uiso 1 1 d .
H10B H 0.1190(11) 0.600(5) 0.507(3) 0.021(8) Uiso 1 1 d .
H12A H 0.3823(15) 0.487(6) 0.403(4) 0.051(12) Uiso 1 1 d .
H12B H 0.4442(13) 0.517(5) 0.448(3) 0.033(10) Uiso 1 1 d .
H12C H 0.4097(11) 0.682(6) 0.491(3) 0.023(8) Uiso 1 1 d .
H13A H 0.4540(12) 0.624(7) 0.723(4) 0.039(10) Uiso 1 1 d .
H13B H 0.4884(13) 0.459(5) 0.678(3) 0.031(9) Uiso 1 1 d .
H13C H 0.4594(14) 0.399(7) 0.800(4) 0.058(12) Uiso 1 1 d .
H14A H 0.4608(13) 0.146(6) 0.556(3) 0.036(10) Uiso 1 1 d .
H14B H 0.4228(13) 0.066(6) 0.650(4) 0.045(11) Uiso 1 1 d .
H14C H 0.4032(13) 0.092(6) 0.496(4) 0.039(10) Uiso 1 1 d .
H16A H 0.094(2) 0.441(14) 0.876(7) 0.054(5) Uiso 0.67 1 d PD
H16B H 0.1339(13) 0.313(3) 0.826(4) 0.054(5) Uiso 1 1 d D
H16C H 0.1424(11) 0.550(5) 0.865(4) 0.054(5) Uiso 1 1 d D
H17A H 0.054(3) 0.378(15) 0.538(2) 0.054(5) Uiso 0.67 1 d PD
H17B H 0.0325(9) 0.328(6) 0.669(4) 0.054(5) Uiso 1 1 d D
H17C H 0.0792(12) 0.216(4) 0.641(4) 0.054(5) Uiso 1 1 d D
H18A H 0.055(2) 0.799(11) 0.609(4) 0.054(5) Uiso 0.67 1 d PD
H18B H 0.0405(8) 0.707(6) 0.721(4) 0.054(5) Uiso 1 1 d D
H18C H 0.0895(12) 0.836(5) 0.734(4) 0.054(5) Uiso 1 1 d D

loop_
_atom_site_aniso_label
_atom_site_aniso_U_11
_atom_site_aniso_U_22
_atom_site_aniso_U_33
_atom_site_aniso_U_23
_atom_site_aniso_U_13
_atom_site_aniso_U_12
O1 0.0319(14) 0.0329(13) 0.0268(13) 0.0127(10) 0.0076(10) 0.0012(10)
O2 0.0327(14) 0.0366(14) 0.0237(12) 0.0051(10) 0.0071(10) 0.0020(10)
C1 0.037(2) 0.0202(17) 0.0171(17) 0.0036(13) 0.0053(15) 0.0002(14)
C2 0.037(2) 0.0198(18) 0.0259(19) -0.0027(15) 0.0083(15) 0.0003(15)
C3 0.037(2) 0.0247(18) 0.0215(18) -0.0070(15) 0.0069(16) -0.0041(15)
C4 0.036(2) 0.0187(17) 0.0182(17) 0.0024(13) 0.0049(14) 0.0005(13)
C5 0.034(2) 0.0246(19) 0.0251(19) -0.0066(15) 0.0067(16) -0.0008(14)
C6 0.032(2) 0.0231(18) 0.0284(19) -0.0043(15) 0.0062(16) -0.0046(15)
C7 0.035(2) 0.0266(19) 0.0223(19) 0.0000(15) 0.0098(15) 0.0003(15)
C8 0.035(2) 0.0248(18) 0.0280(19) 0.0044(14) 0.0126(16) 0.0013(15)
C9 0.043(3) 0.0206(18) 0.044(2) 0.0041(17) 0.016(2) -0.0016(17)
C10 0.037(2) 0.0220(18) 0.034(2) 0.0071(16) 0.0085(17) 0.0012(15)
C11 0.037(2) 0.0200(17) 0.0196(17) 0.0012(13) 0.0058(15) 0.0016(14)
C12 0.042(2) 0.027(2) 0.029(2) 0.0055(15) 0.0141(18) 0.0005(16)
C13 0.032(2) 0.040(2) 0.037(2) -0.0025(18) 0.0053(17) -0.0036(17)
C14 0.045(2) 0.0251(19) 0.032(2) 0.0013(17) 0.0133(19) 0.0056(16)
C15 0.033(2) 0.0251(19) 0.056(3) 0.0145(17) 0.0156(18) 0.0036(15)
C16 0.046(3) 0.038(2) 0.057(3) 0.014(2) 0.029(2) 0.0053(19)
C17 0.034(3) 0.033(2) 0.111(4) 0.019(3) 0.022(3) -0.0020(19)
C18 0.038(3) 0.034(2) 0.083(4) 0.018(2) 0.025(2) 0.0080(18)
O3 0.049(5) 0.026(4) 0.035(4) 0.004(3) 0.025(4) 0.000(3)
O4 0.021(4) 0.025(4) 0.031(4) -0.001(3) -0.005(3) 0.007(3)
O5 0.027(4) 0.028(4) 0.033(4) 0.004(3) 0.000(4) 0.001(3)

loop_
_atom_type_symbol
_atom_type_description
_atom_type_scat_dispersion_real
_atom_type_scat_dispersion_imag
_atom_type_scat_source
C C 0.0033 0.0016 'International Tables Vol C Tables 4.2.6.8 and 6.1.1.4'
H H 0.0000 0.0000 'International Tables Vol C Tables 4.2.6.8 and 6.1.1.4'
O O 0.0106 0.0060 'International Tables Vol C Tables 4.2.6.8 and 6.1.1.4'

loop_
_geom_angle_atom_site_label_1
_geom_angle_atom_site_label_2
_geom_angle_atom_site_label_3
_geom_angle
C1 O1 O2 103.1(2)
C8 O2 O1 104.0(2)
O1 C1 C6 109.9(3)
O1 C1 C2 104.9(2)
C6 C1 C2 111.2(3)
O1 C1 C7 104.1(3)
C6 C1 C7 112.0(3)
C2 C1 C7 114.3(3)
C1 C2 C3 112.6(3)
C2 C3 C4 111.7(3)
C5 C4 C3 108.1(3)
C5 C4 C11 115.5(3)
C3 C4 C11 114.2(3)
C4 C5 C6 112.5(3)
C1 C6 C5 113.0(3)
C8 C7 C1 104.8(3)
O2 C8 C10 101.0(3)
O2 C8 C9 108.1(3)
C10 C8 C9 115.8(3)
O2 C8 C7 102.1(2)
C10 C8 C7 116.6(3)
C9 C8 C7 111.2(3)
C8 C10 C15 121.7(3)
C13 C11 C14 107.6(3)
C13 C11 C12 109.0(3)
C14 C11 C12 108.3(3)
C13 C11 C4 110.5(3)
C14 C11 C4 109.6(3)
C12 C11 C4 111.6(3)
C16 C15 C17 108.5(3)
C16 C15 C18 109.9(4)
C17 C15 C18 107.9(3)
C16 C15 C10 111.5(3)
C17 C15 C10 106.8(3)
C18 C15 C10 112.0(3)
O3 C16 C15 108.6(5)
O4 C17 C15 113.3(5)
C15 C18 O5 106.3(4)

loop_
_geom_bond_atom_site_label_1
_geom_bond_atom_site_label_2
_geom_bond_distance
O1 C1 1.452(4)
O1 O2 1.461(3)
O2 C8 1.456(4)
C1 C6 1.520(4)
C1 C2 1.522(5)
C1 C7 1.540(5)
C2 C3 1.524(5)
C3 C4 1.537(4)
C4 C5 1.522(5)
C4 C11 1.547(5)
C5 C6 1.530(5)
C7 C8 1.534(5)
C8 C10 1.525(5)
C8 C9 1.528(5)
C10 C15 1.548(5)
C11 C13 1.514(5)
C11 C14 1.541(5)
C11 C12 1.542(5)
C15 C16 1.519(6)
C15 C17 1.533(6)
C15 C18 1.539(5)
C16 O3 1.453(8)
C17 O4 1.155(8)
C18 O5 1.611(9)
